data_7235504
loop_
_publ_author_name
'Zhao, Qiang'
'Zhuo, Chun-Xiang'
'You, Shu-Li'

_publ_section_title
;
 Enantioselective synthesis of N-allylindoles via palladium-catalyzed
 allylic amination/oxidation of indolines
;
_journal_issue 21
_journal_name_full 'RSC Advances'
_journal_page_first 10875
_journal_paper_doi 10.1039/c4ra00701h
_journal_volume 4
_journal_year 2014
_chemical_absolute_configuration ad
_chemical_formula_sum 'C23 H19 N'
_chemical_formula_weight 309.39
_space_group_IT_number 4
_space_group_name_Hall 'P 2yb'
_space_group_name_H-M_alt 'P 1 21 1'
_symmetry_cell_setting monoclinic
_symmetry_space_group_name_H-M 'P 1 21 1'
_atom_sites_solution_hydrogens geom
_atom_sites_solution_primary direct
_atom_sites_solution_secondary difmap
_audit_creation_method SHELXL-97
_cell_angle_alpha 90.00
_cell_angle_beta 98.145(2)
_cell_angle_gamma 90.00
_cell_formula_units_Z 2
_cell_length_a 8.5200(2)
_cell_length_b 5.8727(2)
_cell_length_c 16.9410(5)
_cell_measurement_reflns_used 4577
_cell_measurement_temperature 173(2)
_cell_measurement_theta_max 68.22
_cell_measurement_theta_min 5.24
_cell_volume 839.10(4)
_computing_cell_refinement 'Bruker SAINT'
_computing_data_collection 'Bruker APEX2'
_computing_data_reduction 'Bruker SAINT'
_computing_molecular_graphics 'Bruker SHELXTL'
_computing_publication_material 'Bruker SHELXTL'
_computing_structure_refinement 'SHELXL-97 (Sheldrick, 2008)'
_computing_structure_solution 'SHELXS-97 (Sheldrick, 2008)'
_diffrn_ambient_temperature 173(2)
_diffrn_measured_fraction_theta_full 0.977
_diffrn_measured_fraction_theta_max 0.977
_diffrn_measurement_device_type 'Bruker APEX-II CCD'
_diffrn_measurement_method '\f and \w scans'
_diffrn_radiation_monochromator graphite
_diffrn_radiation_source 'fine-focus sealed tube'
_diffrn_radiation_type CuK\a
_diffrn_radiation_wavelength 1.54178
_diffrn_reflns_av_R_equivalents 0.0400
_diffrn_reflns_av_sigmaI/netI 0.0422
_diffrn_reflns_limit_h_max 10
_diffrn_reflns_limit_h_min -9
_diffrn_reflns_limit_k_max 7
_diffrn_reflns_limit_k_min -7
_diffrn_reflns_limit_l_max 20
_diffrn_reflns_limit_l_min -20
_diffrn_reflns_number 8656
_diffrn_reflns_theta_full 69.93
_diffrn_reflns_theta_max 69.93
_diffrn_reflns_theta_min 5.24
_exptl_absorpt_coefficient_mu 0.537
_exptl_absorpt_correction_T_max 0.9893
_exptl_absorpt_correction_T_min 0.9002
_exptl_absorpt_correction_type multi-scan
_exptl_absorpt_process_details sadabs
_exptl_crystal_colour colourless
_exptl_crystal_density_diffrn 1.225
_exptl_crystal_density_method 'not measured'
_exptl_crystal_description plate
_exptl_crystal_F_000 328
_exptl_crystal_size_max 0.20
_exptl_crystal_size_mid 0.15
_exptl_crystal_size_min 0.02
_refine_diff_density_max 0.165
_refine_diff_density_min -0.201
_refine_diff_density_rms 0.038
_refine_ls_abs_structure_details 'Flack H D (1983), Acta Cryst. A39, 876-881'
_refine_ls_abs_structure_Flack 0.1(6)
_refine_ls_extinction_method none
_refine_ls_goodness_of_fit_ref 1.047
_refine_ls_hydrogen_treatment constr
_refine_ls_matrix_type full
_refine_ls_number_parameters 217
_refine_ls_number_reflns 2875
_refine_ls_number_restraints 1
_refine_ls_restrained_S_all 1.047
_refine_ls_R_factor_all 0.0367
_refine_ls_R_factor_gt 0.0350
_refine_ls_shift/su_max 0.005
_refine_ls_shift/su_mean 0.001
_refine_ls_structure_factor_coef Fsqd
_refine_ls_weighting_details 'calc w=1/[\s^2^(Fo^2^)+(0.0515P)^2^+0.0686P] where P=(Fo^2^+2Fc^2^)/3'
_refine_ls_weighting_scheme calc
_refine_ls_wR_factor_gt 0.0895
_refine_ls_wR_factor_ref 0.0907
_reflns_number_gt 2755
_reflns_number_total 2875
_reflns_threshold_expression >2sigma(I)
_cod_data_source_file c4ra00701h2.cif
_cod_data_source_block cu_dm12452_0m
_cod_depositor_comments
;
The following automatic conversions were performed:

data item '_symmetry_cell_setting' value 'Monoclinic' was changed to
'monoclinic' in accordance with the
/home/saulius/struct/COD-crude-data/automatic-downloads/DataCite-retrospective/RSC/depositions/lib/dictionaries/cif_core.dic
dictionary named 'cif_core.dic' version 2.4.2 last updated on
2011-04-26.

Automatic conversion script
Id: cif_fix_values 6909 2019-04-08 15:41:33Z antanas 
;
_cod_original_sg_symbol_H-M P2(1)
_cod_database_code 7235504

loop_
_symmetry_equiv_pos_as_xyz
'x, y, z'
'-x, y+1/2, -z'

loop_
_atom_site_label
_atom_site_type_symbol
_atom_site_fract_x
_atom_site_fract_y
_atom_site_fract_z
_atom_site_U_iso_or_equiv
_atom_site_adp_type
_atom_site_occupancy
_atom_site_symmetry_multiplicity
_atom_site_calc_flag
_atom_site_refinement_flags
N1 N 0.97532(13) 0.2597(2) 0.74200(6) 0.0263(3) Uani 1 1 d .
C1 C 0.94017(18) 0.0721(3) 0.69357(8) 0.0319(3) Uani 1 1 d .
H1 H 0.8402 0.0441 0.6625 0.038 Uiso 1 1 calc R
C2 C 1.06877(19) -0.0673(3) 0.69658(9) 0.0365(4) Uani 1 1 d .
H2 H 1.0747 -0.2057 0.6681 0.044 Uiso 1 1 calc R
C3 C 1.19265(17) 0.0341(3) 0.75052(8) 0.0325(3) Uani 1 1 d .
C4 C 1.35038(19) -0.0273(3) 0.77942(10) 0.0413(4) Uani 1 1 d .
H4 H 1.3942 -0.1655 0.7632 0.050 Uiso 1 1 calc R
C5 C 1.43908(18) 0.1179(4) 0.83164(10) 0.0456(5) Uani 1 1 d .
H5 H 1.5450 0.0777 0.8522 0.055 Uiso 1 1 calc R
C6 C 1.37711(18) 0.3228(4) 0.85516(9) 0.0421(4) Uani 1 1 d .
H6 H 1.4430 0.4205 0.8902 0.050 Uiso 1 1 calc R
C7 C 1.22274(16) 0.3878(3) 0.82897(8) 0.0334(4) Uani 1 1 d .
H7 H 1.1806 0.5269 0.8455 0.040 Uiso 1 1 calc R
C8 C 1.13176(15) 0.2385(3) 0.77692(8) 0.0278(3) Uani 1 1 d .
C9 C 0.87959(16) 0.2311(3) 0.89724(8) 0.0289(3) Uani 1 1 d .
H9 H 0.9277 0.1034 0.8759 0.035 Uiso 1 1 calc R
C10 C 0.84741(16) 0.2262(3) 0.97581(8) 0.0337(4) Uani 1 1 d .
H10 H 0.8740 0.0953 1.0079 0.040 Uiso 1 1 calc R
C11 C 0.77715(17) 0.4109(4) 1.00702(9) 0.0371(4) Uani 1 1 d .
H11 H 0.7550 0.4066 1.0604 0.045 Uiso 1 1 calc R
C12 C 0.73879(18) 0.6026(3) 0.96058(9) 0.0377(4) Uani 1 1 d .
H12 H 0.6904 0.7300 0.9819 0.045 Uiso 1 1 calc R
C13 C 0.77179(17) 0.6070(3) 0.88241(8) 0.0324(3) Uani 1 1 d .
H13 H 0.7462 0.7387 0.8506 0.039 Uiso 1 1 calc R
C14 C 0.84134(15) 0.4221(3) 0.85031(8) 0.0265(3) Uani 1 1 d .
C15 C 0.86522(15) 0.4336(3) 0.76229(8) 0.0265(3) Uani 1 1 d .
H15 H 0.9105 0.5863 0.7523 0.032 Uiso 1 1 calc R
C16 C 0.70538(15) 0.4141(3) 0.71189(8) 0.0276(3) Uani 1 1 d .
H16 H 0.6459 0.2790 0.7162 0.033 Uiso 1 1 calc R
C17 C 0.64259(17) 0.5739(3) 0.66193(8) 0.0292(3) Uani 1 1 d .
H17 H 0.7071 0.7024 0.6553 0.035 Uiso 1 1 calc R
C18 C 0.48217(17) 0.5720(3) 0.61549(8) 0.0284(3) Uani 1 1 d .
C19 C 0.37400(17) 0.4001(3) 0.62363(9) 0.0343(4) Uani 1 1 d .
H19 H 0.4026 0.2802 0.6605 0.041 Uiso 1 1 calc R
C20 C 0.22437(17) 0.4008(4) 0.57855(9) 0.0386(4) Uani 1 1 d .
H20 H 0.1516 0.2816 0.5845 0.046 Uiso 1 1 calc R
C21 C 0.18160(18) 0.5761(4) 0.52478(9) 0.0387(4) Uani 1 1 d .
H21 H 0.0797 0.5769 0.4937 0.046 Uiso 1 1 calc R
C22 C 0.28751(19) 0.7489(4) 0.51676(9) 0.0403(4) Uani 1 1 d .
H22 H 0.2581 0.8694 0.4803 0.048 Uiso 1 1 calc R
C23 C 0.43730(18) 0.7480(3) 0.56174(9) 0.0353(3) Uani 1 1 d .
H23 H 0.5095 0.8680 0.5558 0.042 Uiso 1 1 calc R

loop_
_atom_site_aniso_label
_atom_site_aniso_U_11
_atom_site_aniso_U_22
_atom_site_aniso_U_33
_atom_site_aniso_U_23
_atom_site_aniso_U_13
_atom_site_aniso_U_12
N1 0.0228(5) 0.0302(7) 0.0256(5) -0.0001(5) 0.0028(4) -0.0056(5)
C1 0.0347(7) 0.0334(9) 0.0273(6) -0.0018(6) 0.0038(5) -0.0125(7)
C2 0.0447(9) 0.0311(9) 0.0367(7) -0.0011(7) 0.0162(6) -0.0058(7)
C3 0.0320(7) 0.0356(9) 0.0325(7) 0.0086(7) 0.0140(6) 0.0002(7)
C4 0.0343(8) 0.0460(11) 0.0475(9) 0.0174(8) 0.0193(7) 0.0069(8)
C5 0.0243(7) 0.0655(14) 0.0480(9) 0.0241(9) 0.0092(7) 0.0028(8)
C6 0.0247(7) 0.0637(13) 0.0369(8) 0.0119(8) 0.0010(6) -0.0130(8)
C7 0.0273(7) 0.0435(10) 0.0292(7) 0.0019(7) 0.0041(6) -0.0080(7)
C8 0.0233(6) 0.0358(8) 0.0249(6) 0.0050(6) 0.0053(5) -0.0057(7)
C9 0.0242(6) 0.0316(8) 0.0305(7) 0.0008(6) 0.0028(5) -0.0027(6)
C10 0.0303(7) 0.0415(10) 0.0289(7) 0.0045(7) 0.0031(6) -0.0039(7)
C11 0.0296(7) 0.0542(11) 0.0275(7) -0.0041(7) 0.0033(5) -0.0045(8)
C12 0.0287(7) 0.0469(11) 0.0373(8) -0.0106(7) 0.0035(6) -0.0003(7)
C13 0.0275(7) 0.0337(9) 0.0344(7) -0.0009(7) -0.0010(5) -0.0019(6)
C14 0.0185(6) 0.0334(8) 0.0265(6) -0.0014(6) -0.0002(5) -0.0044(6)
C15 0.0234(6) 0.0290(8) 0.0262(6) 0.0012(6) 0.0008(5) -0.0056(6)
C16 0.0241(7) 0.0310(8) 0.0268(6) 0.0030(6) 0.0006(5) -0.0061(6)
C17 0.0277(7) 0.0312(8) 0.0286(6) 0.0021(6) 0.0030(5) -0.0070(6)
C18 0.0289(7) 0.0327(8) 0.0230(6) 0.0013(6) 0.0016(5) -0.0007(6)
C19 0.0298(7) 0.0395(9) 0.0319(7) 0.0084(7) -0.0020(5) -0.0023(7)
C20 0.0270(7) 0.0498(11) 0.0374(8) 0.0056(8) -0.0009(6) -0.0081(8)
C21 0.0285(7) 0.0572(11) 0.0287(7) 0.0038(7) -0.0024(5) 0.0057(8)
C22 0.0408(8) 0.0464(10) 0.0321(7) 0.0113(8) -0.0005(6) 0.0101(8)
C23 0.0386(8) 0.0350(9) 0.0320(7) 0.0063(7) 0.0044(6) -0.0001(7)

loop_
_atom_type_symbol
_atom_type_description
_atom_type_scat_dispersion_real
_atom_type_scat_dispersion_imag
_atom_type_scat_source
C C 0.0181 0.0091 'International Tables Vol C Tables 4.2.6.8 and 6.1.1.4'
H H 0.0000 0.0000 'International Tables Vol C Tables 4.2.6.8 and 6.1.1.4'
N N 0.0311 0.0180 'International Tables Vol C Tables 4.2.6.8 and 6.1.1.4'

loop_
_geom_angle_atom_site_label_1
_geom_angle_atom_site_label_2
_geom_angle_atom_site_label_3
_geom_angle
C1 N1 C8 107.26(13)
C1 N1 C15 127.25(11)
C8 N1 C15 125.01(12)
C2 C1 N1 110.58(13)
C2 C1 H1 124.7
N1 C1 H1 124.7
C1 C2 C3 106.93(15)
C1 C2 H2 126.5
C3 C2 H2 126.5
C8 C3 C4 118.98(15)
C8 C3 C2 106.73(13)
C4 C3 C2 134.29(17)
C5 C4 C3 118.32(17)
C5 C4 H4 120.8
C3 C4 H4 120.8
C4 C5 C6 121.53(15)
C4 C5 H5 119.2
C6 C5 H5 119.2
C7 C6 C5 121.92(17)
C7 C6 H6 119.0
C5 C6 H6 119.0
C6 C7 C8 116.54(17)
C6 C7 H7 121.7
C8 C7 H7 121.7
N1 C8 C7 128.83(15)
N1 C8 C3 108.48(13)
C7 C8 C3 122.68(14)
C14 C9 C10 120.07(15)
C14 C9 H9 120.0
C10 C9 H9 120.0
C11 C10 C9 120.23(16)
C11 C10 H10 119.9
C9 C10 H10 119.9
C10 C11 C12 120.08(13)
C10 C11 H11 120.0
C12 C11 H11 120.0
C11 C12 C13 119.46(16)
C11 C12 H12 120.3
C13 C12 H12 120.3
C14 C13 C12 120.95(15)
C14 C13 H13 119.5
C12 C13 H13 119.5
C13 C14 C9 119.22(13)
C13 C14 C15 118.03(14)
C9 C14 C15 122.68(14)
N1 C15 C16 111.90(12)
N1 C15 C14 112.07(12)
C16 C15 C14 108.29(10)
N1 C15 H15 108.1
C16 C15 H15 108.1
C14 C15 H15 108.1
C17 C16 C15 124.03(14)
C17 C16 H16 118.0
C15 C16 H16 118.0
C16 C17 C18 126.48(14)
C16 C17 H17 116.8
C18 C17 H17 116.8
C19 C18 C23 118.68(13)
C19 C18 C17 122.02(13)
C23 C18 C17 119.30(14)
C18 C19 C20 120.92(15)
C18 C19 H19 119.5
C20 C19 H19 119.5
C21 C20 C19 119.83(16)
C21 C20 H20 120.1
C19 C20 H20 120.1
C22 C21 C20 119.75(13)
C22 C21 H21 120.1
C20 C21 H21 120.1
C21 C22 C23 120.43(16)
C21 C22 H22 119.8
C23 C22 H22 119.8
C22 C23 C18 120.39(16)
C22 C23 H23 119.8
C18 C23 H23 119.8

loop_
_geom_bond_atom_site_label_1
_geom_bond_atom_site_label_2
_geom_bond_distance
N1 C1 1.381(2)
N1 C8 1.3851(17)
N1 C15 1.4604(19)
C1 C2 1.363(2)
C1 H1 0.9500
C2 C3 1.425(2)
C2 H2 0.9500
C3 C8 1.405(2)
C3 C4 1.410(2)
C4 C5 1.375(3)
C4 H4 0.9500
C5 C6 1.395(3)
C5 H5 0.9500
C6 C7 1.381(2)
C6 H6 0.9500
C7 C8 1.398(2)
C7 H7 0.9500
C9 C14 1.387(2)
C9 C10 1.397(2)
C9 H9 0.9500
C10 C11 1.380(3)
C10 H10 0.9500
C11 C12 1.386(3)
C11 H11 0.9500
C12 C13 1.392(2)
C12 H12 0.9500
C13 C14 1.385(2)
C13 H13 0.9500
C14 C15 1.5349(17)
C15 C16 1.5057(17)
C15 H15 1.0000
C16 C17 1.324(2)
C16 H16 0.9500
C17 C18 1.4773(18)
C17 H17 0.9500
C18 C19 1.387(2)
C18 C23 1.395(2)
C19 C20 1.3902(19)
C19 H19 0.9500
C20 C21 1.389(2)
C20 H20 0.9500
C21 C22 1.377(3)
C21 H21 0.9500
C22 C23 1.391(2)
C22 H22 0.9500
C23 H23 0.9500

loop_
_geom_torsion_atom_site_label_1
_geom_torsion_atom_site_label_2
_geom_torsion_atom_site_label_3
_geom_torsion_atom_site_label_4
_geom_torsion
C8 N1 C1 C2 0.02(15)
C15 N1 C1 C2 -172.24(13)
N1 C1 C2 C3 0.76(16)
C1 C2 C3 C8 -1.24(16)
C1 C2 C3 C4 178.84(15)
C8 C3 C4 C5 -0.9(2)
C2 C3 C4 C5 178.99(16)
C3 C4 C5 C6 -0.9(2)
C4 C5 C6 C7 1.7(2)
C5 C6 C7 C8 -0.6(2)
C1 N1 C8 C7 178.28(14)
C15 N1 C8 C7 -9.2(2)
C1 N1 C8 C3 -0.82(14)
C15 N1 C8 C3 171.66(12)
C6 C7 C8 N1 179.74(13)
C6 C7 C8 C3 -1.3(2)
C4 C3 C8 N1 -178.80(12)
C2 C3 C8 N1 1.27(15)
C4 C3 C8 C7 2.0(2)
C2 C3 C8 C7 -177.89(13)
C14 C9 C10 C11 0.2(2)
C9 C10 C11 C12 -0.3(2)
C10 C11 C12 C13 0.0(2)
C11 C12 C13 C14 0.4(2)
C12 C13 C14 C9 -0.5(2)
C12 C13 C14 C15 176.46(13)
C10 C9 C14 C13 0.2(2)
C10 C9 C14 C15 -176.61(13)
C1 N1 C15 C16 -10.64(19)
C8 N1 C15 C16 178.39(12)
C1 N1 C15 C14 111.24(15)
C8 N1 C15 C14 -59.74(17)
C13 C14 C15 N1 164.76(12)
C9 C14 C15 N1 -18.35(18)
C13 C14 C15 C16 -71.33(17)
C9 C14 C15 C16 105.56(15)
N1 C15 C16 C17 -117.16(16)
C14 C15 C16 C17 118.82(16)
C15 C16 C17 C18 -175.20(13)
C16 C17 C18 C19 3.8(2)
C16 C17 C18 C23 -176.25(15)
C23 C18 C19 C20 0.8(2)
C17 C18 C19 C20 -179.24(15)
C18 C19 C20 C21 -0.3(2)
C19 C20 C21 C22 -0.3(2)
C20 C21 C22 C23 0.4(3)
C21 C22 C23 C18 0.1(2)
C19 C18 C23 C22 -0.7(2)
C17 C18 C23 C22 179.36(14)
